data_4121060
loop_
_publ_author_name
'Yunzhe Jiao'
'James Morris'
'William W. Brennessel'
'William D. Jones'

_publ_contact_author_address
;
 'Department of Chemistry, University of Rochester, Rochester,  
New York 14627'
;
_publ_contact_author_email jones@chem.rochester.edu
_publ_contact_author_name 'William D. Jones'
_publ_section_title
;
 Kinetic and Thermodynamic Selectivity of Intermolecular C-H Activation at
 [Tp'Rh(PMe3)]. How Does the Ancillary Ligand Affect the Metal-Carbon Bond
 Strength?
;
_journal_name_full 'Journal of the American Chemical Society'
_journal_page_first 16198
_journal_page_last 16212
_journal_paper_doi 10.1021/ja4080985
_journal_volume 135
_journal_year 2013
_chemical_formula_moiety 'C18 H32 B Cl N6 P Rh'
_chemical_formula_sum 'C18 H32 B Cl N6 P Rh'
_chemical_formula_weight 512.64
_chemical_name_common jonyj13
_chemical_name_systematic
; 
 ? 
;
_space_group_IT_number 14
_symmetry_cell_setting monoclinic
_symmetry_space_group_name_Hall '-P 2yn'
_symmetry_space_group_name_H-M 'P 1 21/n 1'
_atom_sites_solution_hydrogens geom
_atom_sites_solution_primary direct
_atom_sites_solution_secondary difmap
_audit_creation_method SHELXL-97
_cell_angle_alpha 90.00
_cell_angle_beta 110.998(2)
_cell_angle_gamma 90.00
_cell_formula_units_Z 4
_cell_length_a 11.0116(13)
_cell_length_b 16.6614(19)
_cell_length_c 13.1452(15)
_cell_measurement_reflns_used 4039
_cell_measurement_temperature 100.0(1)
_cell_measurement_theta_max 32.33
_cell_measurement_theta_min 2.33
_cell_volume 2251.6(5)
_computing_cell_refinement 'SAINT (Bruker, 2009)'
_computing_data_collection 'APEX2 (Bruker, 2010)'
_computing_data_reduction 'SAINT (Bruker, 2009)'
_computing_molecular_graphics 'SHELXTL (Sheldrick, 2008)'
_computing_publication_material 'SHELXTL (Sheldrick, 2008)'
_computing_structure_refinement 'SHELXL-97 (Sheldrick, 2008)'
_computing_structure_solution 'SHELXS-97 (Sheldrick, 2008)'
_diffrn_ambient_temperature 100.0(1)
_diffrn_measured_fraction_theta_full 0.980
_diffrn_measured_fraction_theta_max 0.980
_diffrn_measurement_device_type 'Bruker SMART APEX II CCD Platform'
_diffrn_measurement_method 'area detector, \w scans per \f'
_diffrn_radiation_monochromator graphite
_diffrn_radiation_source 'fine-focus sealed tube'
_diffrn_radiation_type MoK\a
_diffrn_radiation_wavelength 0.71073
_diffrn_reflns_av_R_equivalents 0.1064
_diffrn_reflns_av_sigmaI/netI 0.1123
_diffrn_reflns_limit_h_max 16
_diffrn_reflns_limit_h_min -16
_diffrn_reflns_limit_k_max 25
_diffrn_reflns_limit_k_min -23
_diffrn_reflns_limit_l_max 20
_diffrn_reflns_limit_l_min -20
_diffrn_reflns_number 29438
_diffrn_reflns_theta_full 33.14
_diffrn_reflns_theta_max 33.14
_diffrn_reflns_theta_min 2.06
_diffrn_standards_number 0
_exptl_absorpt_coefficient_mu 0.965
_exptl_absorpt_correction_T_max 0.9444
_exptl_absorpt_correction_T_min 0.7876
_exptl_absorpt_correction_type multi-scan
_exptl_absorpt_process_details 'SADABS (Sheldrick, 2008)'
_exptl_crystal_colour 'pale yellow'
_exptl_crystal_density_diffrn 1.512
_exptl_crystal_description block
_exptl_crystal_F_000 1056
_exptl_crystal_size_max 0.26
_exptl_crystal_size_mid 0.12
_exptl_crystal_size_min 0.06
_refine_diff_density_max 1.785
_refine_diff_density_min -2.602
_refine_diff_density_rms 0.176
_refine_ls_extinction_method none
_refine_ls_goodness_of_fit_ref 1.013
_refine_ls_hydrogen_treatment constr
_refine_ls_matrix_type full
_refine_ls_number_parameters 272
_refine_ls_number_reflns 8414
_refine_ls_number_restraints 0
_refine_ls_restrained_S_all 1.013
_refine_ls_R_factor_all 0.1047
_refine_ls_R_factor_gt 0.0553
_refine_ls_shift/su_max 0.002
_refine_ls_shift/su_mean 0.000
_refine_ls_structure_factor_coef Fsqd
_refine_ls_weighting_details 'calc w=1/[\s^2^(Fo^2^)+(0.0641P)^2^+0.0000P] where P=(Fo^2^+2Fc^2^)/3'
_refine_ls_weighting_scheme calc
_refine_ls_wR_factor_gt 0.1295
_refine_ls_wR_factor_ref 0.1547
_reflns_number_gt 5302
_reflns_number_total 8414
_reflns_threshold_expression >2sigma(I)
_cod_data_source_file ja4080985_si_002_15.cif
_cod_data_source_block 5
_cod_database_code 4121060

loop_
_symmetry_equiv_pos_as_xyz
'x, y, z'
'-x+1/2, y+1/2, -z+1/2'
'-x, -y, -z'
'x-1/2, -y-1/2, z-1/2'

loop_
_atom_site_label
_atom_site_type_symbol
_atom_site_fract_x
_atom_site_fract_y
_atom_site_fract_z
_atom_site_U_iso_or_equiv
_atom_site_adp_type
_atom_site_occupancy
_atom_site_symmetry_multiplicity
_atom_site_calc_flag
_atom_site_refinement_flags
_atom_site_disorder_assembly
_atom_site_disorder_group
Rh1 Rh 0.34704(3) 0.838519(18) 0.14482(2) 0.01668(8) Uani 1 1 d . . .
Cl1 Cl 0.29184(11) 0.80857(7) 0.29779(8) 0.0223(3) Uani 0.884(3) 1 d P A 1
Cl1' Cl 0.2826(10) 0.9518(6) 0.1808(9) 0.039(3) Uani 0.116(3) 1 d P A 5
P1 P 0.14125(10) 0.80924(7) 0.04036(8) 0.0204(2) Uani 1 1 d . A .
N1 N 0.3925(3) 0.8798(2) 0.0164(2) 0.0182(6) Uani 1 1 d . A .
N2 N 0.5005(3) 0.8475(2) 0.0027(2) 0.0180(6) Uani 1 1 d . . .
N3 N 0.5419(3) 0.8703(2) 0.2371(3) 0.0188(6) Uani 1 1 d . A .
N4 N 0.6357(3) 0.8384(2) 0.2024(3) 0.0198(6) Uani 1 1 d . . .
N5 N 0.4293(3) 0.7144(2) 0.1366(3) 0.0204(6) Uani 1 1 d . A .
N6 N 0.5320(3) 0.7151(2) 0.0997(3) 0.0213(7) Uani 1 1 d . . .
C1 C 0.3439(4) 0.9354(2) -0.0618(3) 0.0187(7) Uani 1 1 d . . .
C2 C 0.4171(4) 0.9368(3) -0.1287(3) 0.0221(8) Uani 1 1 d . A .
H2A H 0.4026 0.9694 -0.1912 0.027 Uiso 1 1 calc R . .
C3 C 0.5155(4) 0.8809(2) -0.0859(3) 0.0204(7) Uani 1 1 d . A .
C4 C 0.6037(4) 0.9097(3) 0.3301(3) 0.0221(8) Uani 1 1 d . . .
C5 C 0.7376(4) 0.9007(3) 0.3575(3) 0.0254(8) Uani 1 1 d . A .
H5A H 0.8041 0.9216 0.4202 0.030 Uiso 1 1 calc R . .
C6 C 0.7542(4) 0.8558(3) 0.2759(3) 0.0238(8) Uani 1 1 d . A .
C7 C 0.4150(4) 0.6380(3) 0.1600(3) 0.0237(8) Uani 1 1 d . . .
C8 C 0.5033(4) 0.5892(3) 0.1355(3) 0.0264(8) Uani 1 1 d . A .
H8A H 0.5116 0.5325 0.1431 0.032 Uiso 1 1 calc R . .
C9 C 0.5763(4) 0.6401(3) 0.0977(3) 0.0266(9) Uani 1 1 d . A .
C10 C 0.2326(4) 0.9888(2) -0.0711(3) 0.0235(8) Uani 1 1 d . A .
H10A H 0.2197 0.9905 -0.0012 0.035 Uiso 1 1 calc R . .
H10B H 0.1538 0.9682 -0.1275 0.035 Uiso 1 1 calc R . .
H10C H 0.2509 1.0430 -0.0908 0.035 Uiso 1 1 calc R . .
C11 C 0.6885(5) 0.6224(3) 0.0627(4) 0.0358(11) Uani 1 1 d . . .
H11A H 0.6766 0.6507 -0.0056 0.054 Uiso 1 1 calc R A .
H11B H 0.6931 0.5645 0.0515 0.054 Uiso 1 1 calc R . .
H11C H 0.7694 0.6405 0.1191 0.054 Uiso 1 1 calc R . .
C12 C 0.5311(4) 0.9562(3) 0.3872(3) 0.0295(9) Uani 1 1 d . A .
H12A H 0.4541 0.9258 0.3854 0.044 Uiso 1 1 calc R . .
H12B H 0.5039 1.0080 0.3506 0.044 Uiso 1 1 calc R . .
H12C H 0.5875 0.9654 0.4631 0.044 Uiso 1 1 calc R . .
C13 C 0.8765(4) 0.8239(3) 0.2675(4) 0.0335(10) Uani 1 1 d . . .
H13A H 0.8764 0.7652 0.2717 0.050 Uiso 1 1 calc R A .
H13B H 0.9512 0.8452 0.3275 0.050 Uiso 1 1 calc R . .
H13C H 0.8823 0.8404 0.1978 0.050 Uiso 1 1 calc R . .
C14 C 0.3218(4) 0.6102(3) 0.2123(4) 0.0298(9) Uani 1 1 d . A .
H14A H 0.2788 0.6568 0.2300 0.045 Uiso 1 1 calc R . .
H14B H 0.3694 0.5807 0.2792 0.045 Uiso 1 1 calc R . .
H14C H 0.2563 0.5750 0.1619 0.045 Uiso 1 1 calc R . .
C15 C 0.6208(4) 0.8579(3) -0.1262(3) 0.0277(9) Uani 1 1 d . . .
H15A H 0.7055 0.8703 -0.0705 0.042 Uiso 1 1 calc R A .
H15B H 0.6106 0.8879 -0.1929 0.042 Uiso 1 1 calc R . .
H15C H 0.6155 0.8002 -0.1418 0.042 Uiso 1 1 calc R . .
C16 C 0.0674(4) 0.7209(3) 0.0717(4) 0.0333(10) Uani 1 1 d . . .
H16A H -0.0231 0.7172 0.0217 0.050 Uiso 1 1 calc R A .
H16B H 0.0698 0.7242 0.1468 0.050 Uiso 1 1 calc R . .
H16C H 0.1153 0.6733 0.0636 0.050 Uiso 1 1 calc R . .
C17 C 0.0229(4) 0.8847(3) 0.0400(4) 0.0323(10) Uani 1 1 d . . .
H17A H -0.0649 0.8644 0.0001 0.048 Uiso 1 1 calc R A .
H17B H 0.0379 0.9335 0.0046 0.048 Uiso 1 1 calc R . .
H17C H 0.0315 0.8970 0.1152 0.048 Uiso 1 1 calc R . .
C18 C 0.1185(4) 0.7909(3) -0.1009(3) 0.0261(8) Uani 1 1 d . . .
H18A H 0.0291 0.7728 -0.1399 0.039 Uiso 1 1 calc R A .
H18B H 0.1795 0.7494 -0.1052 0.039 Uiso 1 1 calc R . .
H18C H 0.1344 0.8405 -0.1340 0.039 Uiso 1 1 calc R . .
B1 B 0.5957(4) 0.7948(3) 0.0913(4) 0.0211(8) Uani 1 1 d . A .
H1B H 0.6749 0.7845 0.0728 0.025 Uiso 1 1 calc R . .

loop_
_atom_site_aniso_label
_atom_site_aniso_U_11
_atom_site_aniso_U_22
_atom_site_aniso_U_33
_atom_site_aniso_U_23
_atom_site_aniso_U_13
_atom_site_aniso_U_12
Rh1 0.01534(14) 0.02287(15) 0.01129(12) -0.00076(11) 0.00413(10) 0.00071(12)
Cl1 0.0214(5) 0.0331(6) 0.0127(4) 0.0002(4) 0.0064(4) -0.0026(4)
Cl1' 0.027(5) 0.031(5) 0.042(6) 0.000(4) -0.006(4) -0.003(4)
P1 0.0161(5) 0.0285(5) 0.0157(4) 0.0015(4) 0.0046(4) 0.0001(4)
N1 0.0168(15) 0.0228(16) 0.0143(13) 0.0003(12) 0.0048(12) 0.0012(12)
N2 0.0146(14) 0.0260(18) 0.0140(13) -0.0003(12) 0.0057(12) 0.0031(12)
N3 0.0190(16) 0.0228(16) 0.0143(13) 0.0018(12) 0.0057(13) 0.0010(13)
N4 0.0176(15) 0.0263(17) 0.0152(13) -0.0002(13) 0.0057(12) 0.0010(14)
N5 0.0182(16) 0.0269(17) 0.0148(14) 0.0010(12) 0.0044(13) 0.0013(13)
N6 0.0217(17) 0.0258(17) 0.0170(14) -0.0006(13) 0.0078(14) 0.0032(13)
C1 0.0174(18) 0.0236(18) 0.0130(15) -0.0001(13) 0.0030(14) 0.0003(14)
C2 0.0229(19) 0.029(2) 0.0135(15) 0.0011(14) 0.0057(15) -0.0007(16)
C3 0.0215(19) 0.027(2) 0.0136(15) -0.0034(14) 0.0070(15) -0.0026(15)
C4 0.025(2) 0.025(2) 0.0141(15) 0.0006(14) 0.0043(15) -0.0029(16)
C5 0.021(2) 0.033(2) 0.0153(16) -0.0002(16) -0.0007(15) -0.0056(17)
C6 0.021(2) 0.029(2) 0.0184(17) 0.0036(15) 0.0044(16) -0.0022(16)
C7 0.024(2) 0.027(2) 0.0157(16) 0.0000(15) 0.0018(16) -0.0011(16)
C8 0.029(2) 0.027(2) 0.0191(18) 0.0001(16) 0.0036(17) 0.0018(17)
C9 0.033(2) 0.026(2) 0.0194(18) 0.0006(15) 0.0082(18) 0.0046(17)
C10 0.027(2) 0.0230(19) 0.0202(17) 0.0041(15) 0.0074(16) 0.0042(16)
C11 0.041(3) 0.031(2) 0.042(3) 0.002(2) 0.022(2) 0.013(2)
C12 0.033(2) 0.036(2) 0.0203(18) -0.0072(17) 0.0107(18) -0.0039(19)
C13 0.018(2) 0.046(3) 0.033(2) 0.004(2) 0.0050(19) 0.0025(19)
C14 0.029(2) 0.030(2) 0.029(2) 0.0057(18) 0.0085(19) -0.0043(18)
C15 0.024(2) 0.041(3) 0.0219(18) -0.0048(17) 0.0136(17) -0.0042(18)
C16 0.026(2) 0.043(3) 0.025(2) 0.0078(19) 0.0019(18) -0.009(2)
C17 0.021(2) 0.043(3) 0.032(2) 0.006(2) 0.0089(19) 0.0101(19)
C18 0.027(2) 0.030(2) 0.0161(17) -0.0012(15) 0.0012(16) -0.0079(18)
B1 0.018(2) 0.026(2) 0.021(2) -0.0009(17) 0.0081(17) 0.0017(17)

loop_
_atom_type_symbol
_atom_type_description
_atom_type_scat_dispersion_real
_atom_type_scat_dispersion_imag
_atom_type_scat_source
C C 0.0033 0.0016 'International Tables Vol C Tables 4.2.6.8 and 6.1.1.4'
H H 0.0000 0.0000 'International Tables Vol C Tables 4.2.6.8 and 6.1.1.4'
B B 0.0013 0.0007 'International Tables Vol C Tables 4.2.6.8 and 6.1.1.4'
N N 0.0061 0.0033 'International Tables Vol C Tables 4.2.6.8 and 6.1.1.4'
P P 0.1023 0.0942 'International Tables Vol C Tables 4.2.6.8 and 6.1.1.4'
Cl Cl 0.1484 0.1585 'International Tables Vol C Tables 4.2.6.8 and 6.1.1.4'
Rh Rh -1.1178 0.9187 'International Tables Vol C Tables 4.2.6.8 and 6.1.1.4'

loop_
_geom_angle_atom_site_label_1
_geom_angle_atom_site_label_2
_geom_angle_atom_site_label_3
_geom_angle
N1 Rh1 N3 83.75(12)
N1 Rh1 Cl1' 94.9(3)
N3 Rh1 Cl1' 90.1(3)
N1 Rh1 P1 93.46(9)
N3 Rh1 P1 177.02(9)
Cl1' Rh1 P1 89.1(3)
N1 Rh1 N5 92.70(12)
N3 Rh1 N5 85.13(12)
Cl1' Rh1 N5 170.5(3)
P1 Rh1 N5 96.05(9)
N1 Rh1 Cl1 172.59(10)
N3 Rh1 Cl1 94.74(8)
Cl1' Rh1 Cl1 77.8(3)
P1 Rh1 Cl1 87.90(4)
N5 Rh1 Cl1 94.41(8)
C16 P1 C18 100.9(2)
C16 P1 C17 100.6(2)
C18 P1 C17 106.3(2)
C16 P1 Rh1 118.57(16)
C18 P1 Rh1 113.80(14)
C17 P1 Rh1 114.80(17)
C1 N1 N2 107.2(3)
C1 N1 Rh1 135.6(2)
N2 N1 Rh1 117.1(2)
C3 N2 N1 109.3(3)
C3 N2 B1 128.9(3)
N1 N2 B1 120.8(3)
C4 N3 N4 107.2(3)
C4 N3 Rh1 136.3(3)
N4 N3 Rh1 116.1(2)
C6 N4 N3 109.2(3)
C6 N4 B1 130.7(3)
N3 N4 B1 120.0(3)
C7 N5 N6 105.6(3)
C7 N5 Rh1 140.9(3)
N6 N5 Rh1 113.5(2)
C9 N6 N5 110.3(3)
C9 N6 B1 129.0(3)
N5 N6 B1 119.3(3)
N1 C1 C2 109.5(3)
N1 C1 C10 124.6(3)
C2 C1 C10 125.9(4)
C3 C2 C1 106.1(3)
C3 C2 H2A 126.9
C1 C2 H2A 126.9
N2 C3 C2 107.9(3)
N2 C3 C15 123.5(4)
C2 C3 C15 128.6(3)
N3 C4 C5 109.0(3)
N3 C4 C12 121.7(4)
C5 C4 C12 129.2(4)
C6 C5 C4 106.4(4)
C6 C5 H5A 126.8
C4 C5 H5A 126.8
N4 C6 C5 108.1(4)
N4 C6 C13 122.7(4)
C5 C6 C13 129.0(4)
N5 C7 C8 110.8(4)
N5 C7 C14 123.9(4)
C8 C7 C14 125.2(4)
C9 C8 C7 105.6(4)
C9 C8 H8A 127.2
C7 C8 H8A 127.2
N6 C9 C8 107.7(4)
N6 C9 C11 122.3(4)
C8 C9 C11 130.0(4)
C1 C10 H10A 109.5
C1 C10 H10B 109.5
H10A C10 H10B 109.5
C1 C10 H10C 109.5
H10A C10 H10C 109.5
H10B C10 H10C 109.5
C9 C11 H11A 109.5
C9 C11 H11B 109.5
H11A C11 H11B 109.5
C9 C11 H11C 109.5
H11A C11 H11C 109.5
H11B C11 H11C 109.5
C4 C12 H12A 109.5
C4 C12 H12B 109.5
H12A C12 H12B 109.5
C4 C12 H12C 109.5
H12A C12 H12C 109.5
H12B C12 H12C 109.5
C6 C13 H13A 109.5
C6 C13 H13B 109.5
H13A C13 H13B 109.5
C6 C13 H13C 109.5
H13A C13 H13C 109.5
H13B C13 H13C 109.5
C7 C14 H14A 109.5
C7 C14 H14B 109.5
H14A C14 H14B 109.5
C7 C14 H14C 109.5
H14A C14 H14C 109.5
H14B C14 H14C 109.5
C3 C15 H15A 109.5
C3 C15 H15B 109.5
H15A C15 H15B 109.5
C3 C15 H15C 109.5
H15A C15 H15C 109.5
H15B C15 H15C 109.5
P1 C16 H16A 109.5
P1 C16 H16B 109.5
H16A C16 H16B 109.5
P1 C16 H16C 109.5
H16A C16 H16C 109.5
H16B C16 H16C 109.5
P1 C17 H17A 109.5
P1 C17 H17B 109.5
H17A C17 H17B 109.5
P1 C17 H17C 109.5
H17A C17 H17C 109.5
H17B C17 H17C 109.5
P1 C18 H18A 109.5
P1 C18 H18B 109.5
H18A C18 H18B 109.5
P1 C18 H18C 109.5
H18A C18 H18C 109.5
H18B C18 H18C 109.5
N6 B1 N2 110.3(3)
N6 B1 N4 108.9(3)
N2 B1 N4 109.5(3)
N6 B1 H1B 109.4
N2 B1 H1B 109.4
N4 B1 H1B 109.4

loop_
_geom_bond_atom_site_label_1
_geom_bond_atom_site_label_2
_geom_bond_distance
Rh1 N1 2.044(3)
Rh1 N3 2.119(3)
Rh1 Cl1' 2.129(11)
Rh1 P1 2.2425(11)
Rh1 N5 2.275(3)
Rh1 Cl1 2.3533(10)
P1 C16 1.799(5)
P1 C18 1.808(4)
P1 C17 1.809(4)
N1 C1 1.344(5)
N1 N2 1.374(4)
N2 C3 1.353(4)
N2 B1 1.533(6)
N3 C4 1.340(5)
N3 N4 1.375(4)
N4 C6 1.348(5)
N4 B1 1.548(5)
N5 C7 1.333(5)
N5 N6 1.382(4)
N6 C9 1.345(5)
N6 B1 1.524(6)
C1 C2 1.390(5)
C1 C10 1.484(5)
C2 C3 1.385(6)
C2 H2A 0.9500
C3 C15 1.488(5)
C4 C5 1.395(6)
C4 C12 1.494(5)
C5 C6 1.374(6)
C5 H5A 0.9500
C6 C13 1.487(6)
C7 C8 1.392(6)
C7 C14 1.498(5)
C8 C9 1.377(6)
C8 H8A 0.9500
C9 C11 1.495(6)
C10 H10A 0.9800
C10 H10B 0.9800
C10 H10C 0.9800
C11 H11A 0.9800
C11 H11B 0.9800
C11 H11C 0.9800
C12 H12A 0.9800
C12 H12B 0.9800
C12 H12C 0.9800
C13 H13A 0.9800
C13 H13B 0.9800
C13 H13C 0.9800
C14 H14A 0.9800
C14 H14B 0.9800
C14 H14C 0.9800
C15 H15A 0.9800
C15 H15B 0.9800
C15 H15C 0.9800
C16 H16A 0.9800
C16 H16B 0.9800
C16 H16C 0.9800
C17 H17A 0.9800
C17 H17B 0.9800
C17 H17C 0.9800
C18 H18A 0.9800
C18 H18B 0.9800
C18 H18C 0.9800
B1 H1B 1.0000

loop_
_geom_torsion_atom_site_label_1
_geom_torsion_atom_site_label_2
_geom_torsion_atom_site_label_3
_geom_torsion_atom_site_label_4
_geom_torsion
N1 Rh1 P1 C16 143.0(2)
N3 Rh1 P1 C16 163.2(17)
Cl1' Rh1 P1 C16 -122.2(4)
N5 Rh1 P1 C16 49.9(2)
Cl1 Rh1 P1 C16 -44.33(19)
N1 Rh1 P1 C18 24.60(19)
N3 Rh1 P1 C18 44.9(18)
Cl1' Rh1 P1 C18 119.4(3)
N5 Rh1 P1 C18 -68.48(18)
Cl1 Rh1 P1 C18 -162.69(17)
N1 Rh1 P1 C17 -98.15(19)
N3 Rh1 P1 C17 -77.9(18)
Cl1' Rh1 P1 C17 -3.3(3)
N5 Rh1 P1 C17 168.77(18)
Cl1 Rh1 P1 C17 74.56(17)
N3 Rh1 N1 C1 -123.9(4)
Cl1' Rh1 N1 C1 -34.4(5)
P1 Rh1 N1 C1 55.1(4)
N5 Rh1 N1 C1 151.3(4)
Cl1 Rh1 N1 C1 -45.3(10)
N3 Rh1 N1 N2 53.7(3)
Cl1' Rh1 N1 N2 143.2(4)
P1 Rh1 N1 N2 -127.3(3)
N5 Rh1 N1 N2 -31.1(3)
Cl1 Rh1 N1 N2 132.3(6)
C1 N1 N2 C3 -2.2(4)
Rh1 N1 N2 C3 179.6(3)
C1 N1 N2 B1 167.3(3)
Rh1 N1 N2 B1 -10.9(4)
N1 Rh1 N3 C4 133.6(4)
Cl1' Rh1 N3 C4 38.7(5)
P1 Rh1 N3 C4 113.2(16)
N5 Rh1 N3 C4 -133.1(4)
Cl1 Rh1 N3 C4 -39.1(4)
N1 Rh1 N3 N4 -53.5(3)
Cl1' Rh1 N3 N4 -148.4(4)
P1 Rh1 N3 N4 -73.9(18)
N5 Rh1 N3 N4 39.8(2)
Cl1 Rh1 N3 N4 133.8(2)
C4 N3 N4 C6 2.2(4)
Rh1 N3 N4 C6 -172.6(3)
C4 N3 N4 B1 -174.9(3)
Rh1 N3 N4 B1 10.2(4)
N1 Rh1 N5 C7 -152.5(4)
N3 Rh1 N5 C7 124.0(4)
Cl1' Rh1 N5 C7 64.3(19)
P1 Rh1 N5 C7 -58.7(4)
Cl1 Rh1 N5 C7 29.6(4)
N1 Rh1 N5 N6 30.9(3)
N3 Rh1 N5 N6 -52.5(2)
Cl1' Rh1 N5 N6 -112.3(18)
P1 Rh1 N5 N6 124.7(2)
Cl1 Rh1 N5 N6 -146.9(2)
C7 N5 N6 C9 1.8(4)
Rh1 N5 N6 C9 179.5(3)
C7 N5 N6 B1 -165.5(4)
Rh1 N5 N6 B1 12.2(4)
N2 N1 C1 C2 2.4(4)
Rh1 N1 C1 C2 -179.8(3)
N2 N1 C1 C10 -175.3(4)
Rh1 N1 C1 C10 2.5(6)
N1 C1 C2 C3 -1.7(5)
C10 C1 C2 C3 175.9(4)
N1 N2 C3 C2 1.1(4)
B1 N2 C3 C2 -167.3(4)
N1 N2 C3 C15 -178.1(4)
B1 N2 C3 C15 13.5(6)
C1 C2 C3 N2 0.3(5)
C1 C2 C3 C15 179.5(4)
N4 N3 C4 C5 -2.2(4)
Rh1 N3 C4 C5 171.1(3)
N4 N3 C4 C12 176.2(4)
Rh1 N3 C4 C12 -10.5(6)
N3 C4 C5 C6 1.4(5)
C12 C4 C5 C6 -176.9(4)
N3 N4 C6 C5 -1.4(4)
B1 N4 C6 C5 175.4(4)
N3 N4 C6 C13 174.6(4)
B1 N4 C6 C13 -8.7(7)
C4 C5 C6 N4 0.0(5)
C4 C5 C6 C13 -175.6(4)
N6 N5 C7 C8 -2.0(4)
Rh1 N5 C7 C8 -178.7(3)
N6 N5 C7 C14 174.4(4)
Rh1 N5 C7 C14 -2.3(7)
N5 C7 C8 C9 1.5(5)
C14 C7 C8 C9 -174.8(4)
N5 N6 C9 C8 -0.9(5)
B1 N6 C9 C8 164.8(4)
N5 N6 C9 C11 -179.1(4)
B1 N6 C9 C11 -13.4(7)
C7 C8 C9 N6 -0.3(5)
C7 C8 C9 C11 177.7(5)
C9 N6 B1 N2 128.4(4)
N5 N6 B1 N2 -66.9(4)
C9 N6 B1 N4 -111.4(4)
N5 N6 B1 N4 53.2(5)
C3 N2 B1 N6 -123.7(4)
N1 N2 B1 N6 69.0(4)
C3 N2 B1 N4 116.5(4)
N1 N2 B1 N4 -50.7(5)
C6 N4 B1 N6 112.7(4)
N3 N4 B1 N6 -70.8(4)
C6 N4 B1 N2 -126.7(4)
N3 N4 B1 N2 49.8(4)
